data_4020602
loop_
_publ_author_name
'Yanmei Dong'
'Rui Li'
'Jun Lu'
'Xuenong Xu'
'Xinyan Wang'
'Yuefei Hu'

_publ_section_title
;
 An Efficient Kinetic Resolution of Racemic Betti
 Base Based on an Enantioselective N,O-Deketalization
;
_journal_name_full 'Journal of Organic Chemistry'
_journal_page_first 8617
_journal_page_last 8620
_journal_paper_doi 10.1021/jo051328j
_journal_volume 70
_journal_year 2005
_chemical_absolute_configuration rm
_chemical_formula_sum 'C21 H23 N O8'
_chemical_formula_weight 417.40
_space_group_IT_number 4
_symmetry_cell_setting monoclinic
_symmetry_space_group_name_Hall 'P 2yb'
_symmetry_space_group_name_H-M 'P 1 21 1'
_cell_angle_alpha 90.00(2)
_cell_angle_beta 90.00(4)
_cell_angle_gamma 90.00(4)
_cell_formula_units_Z 2
_cell_length_a 7.687(7)
_cell_length_b 7.876(2)
_cell_length_c 16.673(3)
_cell_measurement_temperature 295(2)
_cell_volume 1009.4(10)
_diffrn_ambient_temperature 295(2)
_exptl_crystal_density_diffrn 1.373
_cod_original_sg_symbol_H-M 'P 21'
_cod_database_code 4020602

loop_
_symmetry_equiv_pos_as_xyz
'x, y, z'
'-x, y+1/2, -z'

loop_
_atom_site_label
_atom_site_type_symbol
_atom_site_fract_x
_atom_site_fract_y
_atom_site_fract_z
_atom_site_U_iso_or_equiv
_atom_site_adp_type
_atom_site_occupancy
_atom_site_symmetry_multiplicity
_atom_site_calc_flag
_atom_site_refinement_flags
_atom_site_disorder_assembly
_atom_site_disorder_group
O1 O 0.3742(3) 0.3818(4) 0.22516(15) 0.0429(6) Uani 1 1 d D . .
H1A H 0.309(6) 0.313(6) 0.204(3) 0.074(17) Uiso 1 1 d D . .
O2 O 0.8016(3) 0.1180(3) 0.05893(13) 0.0325(5) Uani 1 1 d . . .
H2A H 0.8398 0.0231 0.0688 0.039 Uiso 1 1 calc R . .
O3 O 0.4745(3) 0.2395(4) 0.05215(15) 0.0448(7) Uani 1 1 d . . .
O4 O 0.4486(3) 0.1710(4) -0.07676(14) 0.0403(7) Uani 1 1 d . . .
H4A H 0.3477 0.2018 -0.0702 0.048 Uiso 1 1 calc R . .
O5 O 0.8036(3) 0.4028(3) -0.05873(14) 0.0357(6) Uani 1 1 d . . .
H5A H 0.8503 0.4232 -0.0156 0.043 Uiso 1 1 calc R . .
O6 O 1.0333(3) 0.0123(3) -0.08620(14) 0.0320(5) Uani 1 1 d . . .
O7 O 1.1275(3) 0.2757(4) -0.06777(16) 0.0411(6) Uani 1 1 d . . .
O8 O 0.1200(3) 0.2132(5) 0.15757(17) 0.0483(7) Uani 1 1 d D . .
H8A H 0.098(6) 0.290(4) 0.125(2) 0.064(16) Uiso 1 1 d D . .
H8B H 0.145(9) 0.112(3) 0.148(3) 0.11(3) Uiso 1 1 d D . .
N1 N 0.6980(3) 0.3757(4) 0.17332(14) 0.0328(6) Uani 1 1 d . . .
H3A H 0.7813 0.4208 0.1429 0.049 Uiso 1 1 calc R . .
H3B H 0.5971 0.4262 0.1626 0.049 Uiso 1 1 calc R . .
H3C H 0.6894 0.2652 0.1629 0.049 Uiso 1 1 calc R . .
C1 C 0.5953(7) 0.1217(7) 0.5183(3) 0.0665(14) Uani 1 1 d . . .
H1 H 0.5179 0.0615 0.5504 0.080 Uiso 1 1 calc R . .
C2 C 0.7601(7) 0.1510(8) 0.5449(3) 0.0738(16) Uani 1 1 d . . .
H2 H 0.7944 0.1110 0.5949 0.089 Uiso 1 1 calc R . .
C3 C 0.8760(6) 0.2397(7) 0.4979(2) 0.0622(13) Uani 1 1 d . . .
H3 H 0.9877 0.2607 0.5169 0.075 Uiso 1 1 calc R . .
C4 C 0.8290(5) 0.2972(6) 0.4237(2) 0.0449(9) Uani 1 1 d . . .
H4 H 0.9096 0.3560 0.3928 0.054 Uiso 1 1 calc R . .
C5 C 0.6043(4) 0.3260(4) 0.31523(19) 0.0291(7) Uani 1 1 d . . .
C6 C 0.4328(4) 0.3087(5) 0.2938(2) 0.0356(8) Uani 1 1 d . . .
C7 C 0.3162(5) 0.2204(6) 0.3443(2) 0.0468(10) Uani 1 1 d . . .
H7 H 0.2012 0.2065 0.3284 0.056 Uiso 1 1 calc R . .
C8 C 0.3686(5) 0.1562(7) 0.4148(2) 0.0545(11) Uani 1 1 d . . .
H8 H 0.2908 0.0941 0.4458 0.065 Uiso 1 1 calc R . .
C9 C 0.6605(4) 0.2692(5) 0.39317(19) 0.0345(8) Uani 1 1 d . . .
C10 C 0.5405(5) 0.1815(5) 0.4428(2) 0.0439(9) Uani 1 1 d . . .
C11 C 0.7420(4) 0.4007(5) 0.25957(18) 0.0289(7) Uani 1 1 d . . .
H11 H 0.8502 0.3383 0.2696 0.035 Uiso 1 1 calc R . .
C12 C 0.7812(4) 0.5862(5) 0.27309(19) 0.0319(8) Uani 1 1 d . . .
C13 C 0.9523(5) 0.6425(6) 0.2730(2) 0.0405(9) Uani 1 1 d . . .
H13 H 1.0423 0.5645 0.2670 0.049 Uiso 1 1 calc R . .
C14 C 0.9907(6) 0.8123(6) 0.2816(3) 0.0592(12) Uani 1 1 d . . .
H14 H 1.1057 0.8488 0.2814 0.071 Uiso 1 1 calc R . .
C15 C 0.8592(8) 0.9263(7) 0.2904(4) 0.0810(17) Uani 1 1 d . . .
H15 H 0.8849 1.0411 0.2960 0.097 Uiso 1 1 calc R . .
C16 C 0.6888(7) 0.8741(8) 0.2912(4) 0.0829(17) Uani 1 1 d . . .
H16 H 0.5999 0.9530 0.2975 0.100 Uiso 1 1 calc R . .
C17 C 0.6504(6) 0.7046(6) 0.2827(3) 0.0563(11) Uani 1 1 d . . .
H17 H 0.5349 0.6693 0.2833 0.068 Uiso 1 1 calc R . .
C18 C 0.5335(4) 0.1833(5) -0.0087(2) 0.0311(8) Uani 1 1 d . . .
C19 C 0.7190(4) 0.1168(5) -0.01688(18) 0.0283(7) Uani 1 1 d . . .
H19 H 0.7158 0.0002 -0.0374 0.034 Uiso 1 1 calc R . .
C20 C 0.8195(3) 0.2293(4) -0.07600(19) 0.0269(7) Uani 1 1 d . . .
H20 H 0.7709 0.2101 -0.1296 0.032 Uiso 1 1 calc R . .
C21 C 1.0091(4) 0.1681(4) -0.07702(18) 0.0260(7) Uani 1 1 d . . .

loop_
_atom_site_aniso_label
_atom_site_aniso_U_11
_atom_site_aniso_U_22
_atom_site_aniso_U_33
_atom_site_aniso_U_23
_atom_site_aniso_U_13
_atom_site_aniso_U_12
O1 0.0276(12) 0.0551(17) 0.0459(14) 0.0053(14) -0.0018(10) -0.0060(13)
O2 0.0265(11) 0.0331(14) 0.0380(11) -0.0019(11) -0.0041(9) 0.0059(10)
O3 0.0223(11) 0.0631(19) 0.0492(14) -0.0200(14) 0.0031(10) 0.0074(13)
O4 0.0143(10) 0.0590(18) 0.0474(13) -0.0138(13) -0.0047(9) 0.0050(12)
O5 0.0222(11) 0.0332(14) 0.0516(14) 0.0000(12) -0.0056(10) 0.0034(11)
O6 0.0179(10) 0.0327(14) 0.0455(13) -0.0028(12) 0.0049(9) 0.0025(10)
O7 0.0150(10) 0.0402(15) 0.0681(16) -0.0087(13) -0.0050(10) -0.0014(11)
O8 0.0305(13) 0.062(2) 0.0521(16) 0.0050(17) -0.0089(11) 0.0003(15)
N1 0.0292(13) 0.0373(17) 0.0319(13) -0.0039(14) 0.0054(11) -0.0066(14)
C1 0.086(3) 0.067(3) 0.046(2) 0.013(3) 0.007(2) -0.013(3)
C2 0.096(4) 0.078(4) 0.047(2) 0.019(3) -0.019(2) -0.006(3)
C3 0.067(3) 0.071(3) 0.048(2) 0.006(3) -0.013(2) -0.003(3)
C4 0.0407(19) 0.053(3) 0.0411(19) 0.0001(19) -0.0029(15) 0.0020(19)
C5 0.0269(15) 0.0251(17) 0.0351(16) -0.0004(14) 0.0066(13) -0.0014(14)
C6 0.0281(16) 0.039(2) 0.0396(18) -0.0017(17) 0.0072(14) 0.0003(16)
C7 0.0297(17) 0.051(2) 0.059(2) -0.004(2) 0.0114(16) -0.0081(19)
C8 0.051(2) 0.056(3) 0.057(2) 0.007(2) 0.0187(18) -0.016(2)
C9 0.0369(17) 0.031(2) 0.0353(17) -0.0020(15) 0.0042(14) 0.0016(16)
C10 0.053(2) 0.040(2) 0.0386(18) 0.0019(18) 0.0100(16) -0.0072(19)
C11 0.0230(14) 0.0306(19) 0.0331(15) 0.0006(15) 0.0017(12) 0.0023(15)
C12 0.0300(17) 0.0322(19) 0.0334(16) 0.0007(15) 0.0047(12) -0.0008(15)
C13 0.0355(18) 0.040(2) 0.0460(19) -0.0016(18) 0.0001(14) -0.0078(17)
C14 0.055(2) 0.047(3) 0.075(3) -0.009(2) 0.008(2) -0.022(2)
C15 0.082(4) 0.037(3) 0.124(5) -0.024(3) 0.027(3) -0.016(3)
C16 0.067(3) 0.041(3) 0.141(5) -0.021(3) 0.023(3) 0.005(3)
C17 0.044(2) 0.040(2) 0.085(3) -0.010(2) 0.012(2) 0.002(2)
C18 0.0149(14) 0.0318(19) 0.0465(18) -0.0065(16) -0.0014(12) -0.0033(13)
C19 0.0166(14) 0.0287(17) 0.0397(16) -0.0062(15) -0.0003(11) 0.0025(13)
C20 0.0135(14) 0.0314(19) 0.0358(15) -0.0022(15) -0.0031(11) 0.0029(14)
C21 0.0161(13) 0.0300(19) 0.0319(15) -0.0027(14) 0.0007(11) -0.0007(14)

loop_
_geom_bond_atom_site_label_1
_geom_bond_atom_site_label_2
_geom_bond_distance
_geom_bond_site_symmetry_2
_geom_bond_publ_flag
O1 C6 1.359(5) . ?
O1 H1A 0.819(11) . ?
O2 C19 1.415(4) . ?
O2 H2A 0.8200 . ?
O3 C18 1.196(4) . ?
O4 C18 1.312(4) . ?
O4 H4A 0.8200 . ?
O5 C20 1.402(5) . ?
O5 H5A 0.8200 . ?
O6 C21 1.251(4) . ?
O7 C21 1.253(4) . ?
O8 H8A 0.832(10) . ?
O8 H8B 0.837(10) . ?
N1 C11 1.490(4) . ?
N1 H3A 0.8900 . ?
N1 H3B 0.8900 . ?
N1 H3C 0.8900 . ?
C1 C2 1.362(7) . ?
C1 C10 1.408(6) . ?
C1 H1 0.9300 . ?
C2 C3 1.377(7) . ?
C2 H2 0.9300 . ?
C3 C4 1.366(6) . ?
C3 H3 0.9300 . ?
C4 C9 1.409(5) . ?
C4 H4 0.9300 . ?
C5 C6 1.373(5) . ?
C5 C9 1.441(5) . ?
C5 C11 1.526(4) . ?
C6 C7 1.412(5) . ?
C7 C8 1.342(6) . ?
C7 H7 0.9300 . ?
C8 C10 1.415(6) . ?
C8 H8 0.9300 . ?
C9 C10 1.419(5) . ?
C11 C12 1.508(5) . ?
C11 H11 0.9800 . ?
C12 C17 1.381(6) . ?
C12 C13 1.389(5) . ?
C13 C14 1.378(7) . ?
C13 H13 0.9300 . ?
C14 C15 1.360(8) . ?
C14 H14 0.9300 . ?
C15 C16 1.372(8) . ?
C15 H15 0.9300 . ?
C16 C17 1.375(8) . ?
C16 H16 0.9300 . ?
C17 H17 0.9300 . ?
C18 C19 1.526(4) . ?
C19 C20 1.534(5) . ?
C19 H19 0.9800 . ?
C20 C21 1.535(4) . ?
C20 H20 0.9800 . ?

loop_
_cod_related_entry_id
_cod_related_entry_database
_cod_related_entry_code
1 ChemSpider 21176363
